data_4032928
loop_
_publ_author_name
'Chang, Meng-Yang'
'Hsiao, Yu-Ting'

_publ_section_title
;
 H2SO4-Mediated Stereocontrolled Annulation of Oxygenated Naphthalenes and
 4-Alkenols: One-Pot Synthesis of Tetanthrenes.
;
_journal_issue 21
_journal_name_full 'The Journal of organic chemistry'
_journal_page_first 11594
_journal_page_last 11602
_journal_paper_doi 10.1021/acs.joc.7b02291
_journal_volume 82
_journal_year 2017
_chemical_formula_sum 'C30 H30 O4 S'
_chemical_formula_weight 486.60
_space_group_crystal_system triclinic
_space_group_IT_number 2
_space_group_name_Hall '-P 1'
_space_group_name_H-M_alt 'P -1'
_symmetry_space_group_name_Hall '-P 1'
_symmetry_space_group_name_H-M 'P -1'
_atom_sites_solution_hydrogens geom
_audit_creation_method SHELXL-2014/6
_cell_angle_alpha 110.348(3)
_cell_angle_beta 95.560(3)
_cell_angle_gamma 107.969(3)
_cell_formula_units_Z 2
_cell_length_a 8.1348(5)
_cell_length_b 13.0188(7)
_cell_length_c 15.4944(9)
_cell_measurement_reflns_used 9546
_cell_measurement_temperature 100(2)
_cell_measurement_theta_max 26.3604
_cell_measurement_theta_min 2.6404
_cell_volume 1424.64(15)
_computing_cell_refinement 'SAINT V8.34A (Bruker AXS Inc., 2013)'
_computing_data_collection 'Bruker APEX2'
_computing_data_reduction 'SAINT V8.34A (Bruker AXS Inc., 2013)'
_computing_molecular_graphics 'Bruker SHELXTL'
_computing_publication_material 'Bruker SHELXTL'
_computing_structure_refinement 'SHELXL-2014/6 (Sheldrick, 2014)'
_diffrn_ambient_temperature 100(2)
_diffrn_detector_area_resol_mean 8.3333
_diffrn_measured_fraction_theta_full 0.998
_diffrn_measured_fraction_theta_max 0.994
_diffrn_measurement_device_type 'Bruker APEX-II CCD'
_diffrn_measurement_method '\f and \w scans'
_diffrn_radiation_type MoK\a
_diffrn_radiation_wavelength 0.71073
_diffrn_reflns_av_R_equivalents 0.0303
_diffrn_reflns_av_unetI/netI 0.0318
_diffrn_reflns_Laue_measured_fraction_full 0.998
_diffrn_reflns_Laue_measured_fraction_max 0.994
_diffrn_reflns_limit_h_max 10
_diffrn_reflns_limit_h_min -10
_diffrn_reflns_limit_k_max 16
_diffrn_reflns_limit_k_min -14
_diffrn_reflns_limit_l_max 19
_diffrn_reflns_limit_l_min -19
_diffrn_reflns_number 23147
_diffrn_reflns_point_group_measured_fraction_full 0.998
_diffrn_reflns_point_group_measured_fraction_max 0.994
_diffrn_reflns_theta_full 25.242
_diffrn_reflns_theta_max 26.387
_diffrn_reflns_theta_min 1.440
_exptl_absorpt_coefficient_mu 0.144
_exptl_absorpt_correction_T_max 0.9485
_exptl_absorpt_correction_T_min 0.8911
_exptl_absorpt_correction_type multi-scan
_exptl_absorpt_process_details 'SADABS V2014/4 (Bruker AXS Inc.)'
_exptl_crystal_colour colorless
_exptl_crystal_density_diffrn 1.134
_exptl_crystal_density_meas ?
_exptl_crystal_density_method 'not measured'
_exptl_crystal_description lump
_exptl_crystal_F_000 516
_exptl_crystal_size_max 0.20
_exptl_crystal_size_mid 0.18
_exptl_crystal_size_min 0.15
_refine_diff_density_max 0.535
_refine_diff_density_min -0.556
_refine_diff_density_rms 0.165
_refine_ls_extinction_method none
_refine_ls_goodness_of_fit_ref 1.077
_refine_ls_hydrogen_treatment constr
_refine_ls_matrix_type full
_refine_ls_number_parameters 320
_refine_ls_number_reflns 5803
_refine_ls_number_restraints 0
_refine_ls_restrained_S_all 1.077
_refine_ls_R_factor_all 0.0620
_refine_ls_R_factor_gt 0.0522
_refine_ls_shift/su_max 0.001
_refine_ls_shift/su_mean 0.000
_refine_ls_structure_factor_coef Fsqd
_refine_ls_weighting_details 'w=1/[\s^2^(Fo^2^)+(0.1039P)^2^+1.2383P] where P=(Fo^2^+2Fc^2^)/3'
_refine_ls_weighting_scheme calc
_refine_ls_wR_factor_gt 0.1615
_refine_ls_wR_factor_ref 0.1752
_reflns_Friedel_coverage 0.000
_reflns_number_gt 5001
_reflns_number_total 5803
_reflns_threshold_expression 'I > 2\s(I)'
_cod_data_source_file jo7b02291_si_001.cif
_cod_data_source_block 170529lt_0m_sq_4ab_CCDC_1558907
_cod_depositor_comments
;
The following automatic conversions were performed:

'_exptl_crystal_density_meas' value 'not measured' was changed to '?'
- the value is perceived as not measured.

Automatic conversion script
Id: cif_fix_values 4973 2017-02-22 13:04:09Z antanas 

 Adding full bibliography for 4032923--4032931.cif.
;
_cod_original_cell_volume 1424.63(15)
_cod_database_code 4032928
_shelx_space_group_comment
;
The symmetry employed for this shelxl refinement is uniquely defined
by the following loop, which should always be used as a source of
symmetry information in preference to the above space-group names.
They are only intended as comments.
;
_shelxl_version_number 2014/6

loop_
_space_group_symop_operation_xyz
'x, y, z'
'-x, -y, -z'

loop_
_atom_site_label
_atom_site_type_symbol
_atom_site_fract_x
_atom_site_fract_y
_atom_site_fract_z
_atom_site_U_iso_or_equiv
_atom_site_adp_type
_atom_site_occupancy
_atom_site_site_symmetry_order
_atom_site_calc_flag
_atom_site_refinement_flags_posn
_atom_site_refinement_flags_adp
S1 S 0.23109(6) 0.39435(4) 0.86921(3) 0.01240(15) Uani 1 1 d . .
O1 O 0.0403(2) 0.04110(14) 0.39478(11) 0.0215(4) Uani 1 1 d . .
O2 O 0.07779(19) 0.29920(13) 0.80128(11) 0.0187(3) Uani 1 1 d . .
O3 O 0.30943(19) 0.37652(13) 0.94838(11) 0.0166(3) Uani 1 1 d . .
O4 O 0.0651(2) 0.51438(14) 0.65438(11) 0.0193(3) Uani 1 1 d . .
C1 C 0.0324(3) 0.8229(2) 1.03280(19) 0.0249(5) Uani 1 1 d . .
H3 H -0.0812 0.8104 0.9950 0.037 Uiso 1 1 calc R U
H30 H 0.1244 0.8930 1.0338 0.037 Uiso 1 1 calc R U
H1 H 0.0214 0.8340 1.0976 0.037 Uiso 1 1 calc R U
C2 C 0.0827(3) 0.7172(2) 0.98989(16) 0.0177(5) Uani 1 1 d . .
C3 C 0.2459(3) 0.7170(2) 1.02783(16) 0.0189(5) Uani 1 1 d . .
H4 H 0.3259 0.7847 1.0800 0.023 Uiso 1 1 calc R U
C4 C 0.2922(3) 0.61915(19) 0.99019(15) 0.0174(4) Uani 1 1 d . .
H5 H 0.4035 0.6198 1.0159 0.021 Uiso 1 1 calc R U
C5 C 0.1732(3) 0.51998(18) 0.91411(14) 0.0134(4) Uani 1 1 d . .
C6 C 0.4047(3) 0.43455(18) 0.81018(14) 0.0131(4) Uani 1 1 d . .
H27 H 0.5017 0.5074 0.8573 0.016 Uiso 1 1 calc R U
C7 C 0.4808(3) 0.3361(2) 0.78019(15) 0.0178(5) Uani 1 1 d . .
H7 H 0.5920 0.3594 0.8266 0.021 Uiso 1 1 calc R U
H6 H 0.3950 0.2633 0.7805 0.021 Uiso 1 1 calc R U
C8 C 0.5191(3) 0.31100(19) 0.68166(15) 0.0140(4) Uani 1 1 d . .
H11 H 0.6074 0.3850 0.6830 0.017 Uiso 1 1 calc R U
C9 C 0.3468(3) 0.28073(18) 0.61373(15) 0.0133(4) Uani 1 1 d . .
C10 C 0.2787(3) 0.17436(18) 0.53217(15) 0.0152(4) Uani 1 1 d . .
H12 H 0.3445 0.1242 0.5175 0.018 Uiso 1 1 calc R U
C11 C 0.1177(3) 0.14341(18) 0.47417(15) 0.0154(4) Uani 1 1 d . .
C12 C 0.1342(3) -0.0380(2) 0.37322(18) 0.0254(5) Uani 1 1 d . .
H14 H 0.2487 0.0006 0.3615 0.038 Uiso 1 1 calc R U
H2 H 0.0640 -0.1089 0.3167 0.038 Uiso 1 1 calc R U
H13 H 0.1542 -0.0600 0.4267 0.038 Uiso 1 1 calc R U
C13 C 0.3344(3) 0.46559(18) 0.72910(14) 0.0126(4) Uani 1 1 d . .
H21 H 0.2342 0.4913 0.7469 0.015 Uiso 1 1 calc R U
C14 C 0.2557(3) 0.35731(18) 0.63625(14) 0.0127(4) Uani 1 1 d . .
C15 C 0.6023(3) 0.2168(2) 0.65826(16) 0.0190(5) Uani 1 1 d . .
H8 H 0.5185 0.1438 0.6577 0.029 Uiso 1 1 calc R U
H10 H 0.7115 0.2443 0.7062 0.029 Uiso 1 1 calc R U
H9 H 0.6301 0.2021 0.5960 0.029 Uiso 1 1 calc R U
C16 C 0.0185(3) 0.21901(19) 0.49262(15) 0.0149(4) Uani 1 1 d . .
C17 C -0.1493(3) 0.1835(2) 0.43179(16) 0.0193(5) Uani 1 1 d . .
H20 H -0.1968 0.1087 0.3803 0.023 Uiso 1 1 calc R U
C18 C -0.2419(3) 0.2571(2) 0.44749(17) 0.0220(5) Uani 1 1 d . .
H19 H -0.3550 0.2325 0.4075 0.026 Uiso 1 1 calc R U
C19 C -0.1715(3) 0.3690(2) 0.52226(16) 0.0197(5) Uani 1 1 d . .
H18 H -0.2357 0.4203 0.5311 0.024 Uiso 1 1 calc R U
C20 C -0.0097(3) 0.40502(19) 0.58300(15) 0.0155(4) Uani 1 1 d . .
C21 C -0.0320(3) 0.5913(2) 0.66882(17) 0.0219(5) Uani 1 1 d . .
H15 H -0.0499 0.6086 0.6127 0.033 Uiso 1 1 calc R U
H17 H 0.0348 0.6648 0.7239 0.033 Uiso 1 1 calc R U
H16 H -0.1476 0.5532 0.6798 0.033 Uiso 1 1 calc R U
C22 C 0.0908(3) 0.32919(18) 0.57292(15) 0.0133(4) Uani 1 1 d . .
C23 C 0.4744(3) 0.57084(18) 0.72193(15) 0.0142(4) Uani 1 1 d . .
C24 C 0.5682(3) 0.6735(2) 0.80282(16) 0.0201(5) Uani 1 1 d . .
H26 H 0.5486 0.6765 0.8629 0.024 Uiso 1 1 calc R U
C25 C 0.6892(3) 0.7710(2) 0.79658(18) 0.0250(5) Uani 1 1 d . .
H25 H 0.7530 0.8393 0.8525 0.030 Uiso 1 1 calc R U
C26 C 0.7182(3) 0.7698(2) 0.70921(18) 0.0221(5) Uani 1 1 d . .
H24 H 0.8021 0.8363 0.7050 0.026 Uiso 1 1 calc R U
C27 C 0.6228(3) 0.6699(2) 0.62851(17) 0.0191(5) Uani 1 1 d . .
H23 H 0.6393 0.6684 0.5683 0.023 Uiso 1 1 calc R U
C28 C 0.5026(3) 0.57142(19) 0.63501(16) 0.0163(4) Uani 1 1 d . .
H22 H 0.4388 0.5034 0.5789 0.020 Uiso 1 1 calc R U
C29 C 0.0108(3) 0.5183(2) 0.87491(16) 0.0175(4) Uani 1 1 d . .
H28 H -0.0693 0.4505 0.8228 0.021 Uiso 1 1 calc R U
C30 C -0.0325(3) 0.6172(2) 0.91297(16) 0.0201(5) Uani 1 1 d . .
H29 H -0.1429 0.6169 0.8861 0.024 Uiso 1 1 calc R U

loop_
_atom_site_aniso_label
_atom_site_aniso_U_11
_atom_site_aniso_U_22
_atom_site_aniso_U_33
_atom_site_aniso_U_23
_atom_site_aniso_U_13
_atom_site_aniso_U_12
S1 0.0128(3) 0.0133(3) 0.0113(3) 0.0049(2) 0.0038(2) 0.0047(2)
O1 0.0251(8) 0.0141(8) 0.0193(8) 0.0019(6) -0.0004(7) 0.0064(6)
O2 0.0154(7) 0.0158(8) 0.0186(8) 0.0040(7) 0.0022(6) 0.0011(6)
O3 0.0192(7) 0.0205(8) 0.0153(8) 0.0104(6) 0.0064(6) 0.0095(6)
O4 0.0197(7) 0.0196(8) 0.0204(8) 0.0054(7) 0.0013(6) 0.0134(6)
C1 0.0294(12) 0.0240(12) 0.0314(14) 0.0148(11) 0.0160(11) 0.0160(10)
C2 0.0219(11) 0.0215(11) 0.0194(11) 0.0136(9) 0.0134(9) 0.0118(9)
C3 0.0230(11) 0.0172(11) 0.0150(11) 0.0041(9) 0.0048(9) 0.0080(9)
C4 0.0183(10) 0.0203(11) 0.0136(11) 0.0063(9) 0.0023(8) 0.0082(9)
C5 0.0161(10) 0.0169(10) 0.0101(10) 0.0063(8) 0.0068(8) 0.0078(8)
C6 0.0129(9) 0.0161(10) 0.0117(10) 0.0065(8) 0.0036(8) 0.0060(8)
C7 0.0227(11) 0.0254(12) 0.0148(11) 0.0115(9) 0.0069(9) 0.0164(9)
C8 0.0154(10) 0.0172(10) 0.0137(10) 0.0085(9) 0.0053(8) 0.0083(8)
C9 0.0148(10) 0.0167(10) 0.0127(10) 0.0091(9) 0.0061(8) 0.0070(8)
C10 0.0177(10) 0.0154(10) 0.0166(11) 0.0088(9) 0.0069(8) 0.0077(8)
C11 0.0189(10) 0.0121(10) 0.0137(11) 0.0059(8) 0.0046(8) 0.0026(8)
C12 0.0334(13) 0.0143(11) 0.0243(13) 0.0024(10) 0.0029(10) 0.0103(10)
C13 0.0131(9) 0.0161(10) 0.0129(10) 0.0075(8) 0.0052(8) 0.0083(8)
C14 0.0133(9) 0.0145(10) 0.0119(10) 0.0071(8) 0.0044(8) 0.0047(8)
C15 0.0195(10) 0.0234(12) 0.0200(12) 0.0102(10) 0.0060(9) 0.0134(9)
C16 0.0153(10) 0.0160(10) 0.0151(11) 0.0091(9) 0.0047(8) 0.0042(8)
C17 0.0179(10) 0.0197(11) 0.0167(11) 0.0077(9) 0.0010(9) 0.0024(9)
C18 0.0145(10) 0.0304(13) 0.0205(12) 0.0116(10) 0.0004(9) 0.0069(9)
C19 0.0169(10) 0.0281(12) 0.0207(12) 0.0128(10) 0.0056(9) 0.0128(9)
C20 0.0160(10) 0.0193(11) 0.0150(11) 0.0094(9) 0.0062(8) 0.0077(8)
C21 0.0254(11) 0.0253(12) 0.0241(13) 0.0112(10) 0.0086(10) 0.0188(10)
C22 0.0135(9) 0.0165(10) 0.0136(10) 0.0097(9) 0.0056(8) 0.0055(8)
C23 0.0135(9) 0.0149(10) 0.0179(11) 0.0078(9) 0.0038(8) 0.0084(8)
C24 0.0274(12) 0.0183(11) 0.0157(11) 0.0075(9) 0.0057(9) 0.0087(9)
C25 0.0306(12) 0.0163(11) 0.0227(13) 0.0054(10) 0.0008(10) 0.0058(9)
C26 0.0221(11) 0.0179(11) 0.0312(13) 0.0150(10) 0.0076(10) 0.0075(9)
C27 0.0213(11) 0.0216(11) 0.0220(12) 0.0133(10) 0.0095(9) 0.0110(9)
C28 0.0174(10) 0.0182(11) 0.0170(11) 0.0085(9) 0.0056(8) 0.0093(8)
C29 0.0140(10) 0.0215(11) 0.0149(11) 0.0057(9) 0.0044(8) 0.0051(8)
C30 0.0153(10) 0.0302(13) 0.0212(12) 0.0127(10) 0.0074(9) 0.0126(9)

loop_
_atom_type_symbol
_atom_type_description
_atom_type_scat_dispersion_real
_atom_type_scat_dispersion_imag
_atom_type_scat_source
C C 0.0033 0.0016 'International Tables Vol C Tables 4.2.6.8 and 6.1.1.4'
H H 0.0000 0.0000 'International Tables Vol C Tables 4.2.6.8 and 6.1.1.4'
O O 0.0106 0.0060 'International Tables Vol C Tables 4.2.6.8 and 6.1.1.4'
S S 0.1246 0.1234 'International Tables Vol C Tables 4.2.6.8 and 6.1.1.4'

loop_
_geom_angle_atom_site_label_1
_geom_angle_atom_site_label_2
_geom_angle_atom_site_label_3
_geom_angle
O2 S1 O3 118.16(9)
O2 S1 C5 107.97(10)
O3 S1 C5 108.41(9)
O2 S1 C6 109.70(10)
O3 S1 C6 106.81(9)
C5 S1 C6 105.04(10)
C11 O1 C12 117.03(17)
C20 O4 C21 118.39(17)
C2 C1 H3 109.5
C2 C1 H30 109.5
H3 C1 H30 109.5
C2 C1 H1 109.5
H3 C1 H1 109.5
H30 C1 H1 109.5
C30 C2 C3 118.7(2)
C30 C2 C1 121.0(2)
C3 C2 C1 120.3(2)
C4 C3 C2 120.8(2)
C4 C3 H4 119.6
C2 C3 H4 119.6
C3 C4 C5 119.10(19)
C3 C4 H5 120.4
C5 C4 H5 120.4
C29 C5 C4 121.09(19)
C29 C5 S1 120.29(17)
C4 C5 S1 118.61(15)
C7 C6 C13 115.59(17)
C7 C6 S1 108.57(14)
C13 C6 S1 109.80(13)
C7 C6 H27 107.5
C13 C6 H27 107.5
S1 C6 H27 107.5
C8 C7 C6 111.86(16)
C8 C7 H7 109.2
C6 C7 H7 109.2
C8 C7 H6 109.2
C6 C7 H6 109.2
H7 C7 H6 107.9
C9 C8 C7 107.30(17)
C9 C8 C15 115.73(18)
C7 C8 C15 109.16(17)
C9 C8 H11 108.1
C7 C8 H11 108.1
C15 C8 H11 108.1
C14 C9 C10 121.44(19)
C14 C9 C8 118.38(18)
C10 C9 C8 120.12(18)
C11 C10 C9 120.14(19)
C11 C10 H12 119.9
C9 C10 H12 119.9
O1 C11 C10 124.00(19)
O1 C11 C16 114.80(18)
C10 C11 C16 121.2(2)
O1 C12 H14 109.5
O1 C12 H2 109.5
H14 C12 H2 109.5
O1 C12 H13 109.5
H14 C12 H13 109.5
H2 C12 H13 109.5
C14 C13 C23 114.05(17)
C14 C13 C6 111.35(16)
C23 C13 C6 111.84(16)
C14 C13 H21 106.3
C23 C13 H21 106.3
C6 C13 H21 106.3
C9 C14 C22 119.06(19)
C9 C14 C13 117.29(17)
C22 C14 C13 123.63(18)
C8 C15 H8 109.5
C8 C15 H10 109.5
H8 C15 H10 109.5
C8 C15 H9 109.5
H8 C15 H9 109.5
H10 C15 H9 109.5
C17 C16 C11 119.8(2)
C17 C16 C22 121.46(19)
C11 C16 C22 118.75(18)
C18 C17 C16 119.9(2)
C18 C17 H20 120.0
C16 C17 H20 120.0
C17 C18 C19 120.6(2)
C17 C18 H19 119.7
C19 C18 H19 119.7
C20 C19 C18 120.6(2)
C20 C19 H18 119.7
C18 C19 H18 119.7
O4 C20 C19 122.06(19)
O4 C20 C22 116.42(18)
C19 C20 C22 121.5(2)
O4 C21 H15 109.5
O4 C21 H17 109.5
H15 C21 H17 109.5
O4 C21 H16 109.5
H15 C21 H16 109.5
H17 C21 H16 109.5
C16 C22 C20 115.72(18)
C16 C22 C14 119.24(18)
C20 C22 C14 125.04(19)
C28 C23 C24 117.7(2)
C28 C23 C13 121.51(19)
C24 C23 C13 120.61(19)
C25 C24 C23 121.1(2)
C25 C24 H26 119.5
C23 C24 H26 119.5
C24 C25 C26 120.6(2)
C24 C25 H25 119.7
C26 C25 H25 119.7
C27 C26 C25 118.8(2)
C27 C26 H24 120.6
C25 C26 H24 120.6
C26 C27 C28 120.5(2)
C26 C27 H23 119.8
C28 C27 H23 119.8
C23 C28 C27 121.3(2)
C23 C28 H22 119.4
C27 C28 H22 119.4
C30 C29 C5 119.0(2)
C30 C29 H28 120.5
C5 C29 H28 120.5
C29 C30 C2 121.30(19)
C29 C30 H29 119.3
C2 C30 H29 119.3

loop_
_geom_bond_atom_site_label_1
_geom_bond_atom_site_label_2
_geom_bond_distance
S1 O2 1.4434(15)
S1 O3 1.4499(15)
S1 C5 1.769(2)
S1 C6 1.798(2)
O1 C11 1.370(3)
O1 C12 1.433(3)
O4 C20 1.364(3)
O4 C21 1.429(2)
C1 C2 1.505(3)
C1 H3 0.9800
C1 H30 0.9800
C1 H1 0.9800
C2 C30 1.395(3)
C2 C3 1.400(3)
C3 C4 1.388(3)
C3 H4 0.9500
C4 C5 1.394(3)
C4 H5 0.9500
C5 C29 1.390(3)
C6 C7 1.541(3)
C6 C13 1.557(3)
C6 H27 1.0000
C7 C8 1.530(3)
C7 H7 0.9900
C7 H6 0.9900
C8 C9 1.521(3)
C8 C15 1.531(3)
C8 H11 1.0000
C9 C14 1.389(3)
C9 C10 1.413(3)
C10 C11 1.371(3)
C10 H12 0.9500
C11 C16 1.429(3)
C12 H14 0.9800
C12 H2 0.9800
C12 H13 0.9800
C13 C14 1.523(3)
C13 C23 1.534(3)
C13 H21 1.0000
C14 C22 1.445(3)
C15 H8 0.9800
C15 H10 0.9800
C15 H9 0.9800
C16 C17 1.422(3)
C16 C22 1.431(3)
C17 C18 1.365(3)
C17 H20 0.9500
C18 C19 1.405(3)
C18 H19 0.9500
C19 C20 1.382(3)
C19 H18 0.9500
C20 C22 1.443(3)
C21 H15 0.9800
C21 H17 0.9800
C21 H16 0.9800
C23 C28 1.390(3)
C23 C24 1.400(3)
C24 C25 1.386(3)
C24 H26 0.9500
C25 C26 1.392(4)
C25 H25 0.9500
C26 C27 1.384(3)
C26 H24 0.9500
C27 C28 1.394(3)
C27 H23 0.9500
C28 H22 0.9500
C29 C30 1.386(3)
C29 H28 0.9500
C30 H29 0.9500
